data_2012188
loop_
_publ_author_name
'Parvez, Masood'
'Yadav, Veejendra K.'
'Balamurugan, Rengarajan'

_publ_section_title
;
 \p-Facial selectivities of diastereotopic ketones:
 <i>p</i>-bromobenzoates of 4-hetero-1-decalinols
;
_journal_issue 9
_journal_name_full 'Acta Crystallographica Section C'
_journal_page_first 1084
_journal_page_last 1088
_journal_paper_doi 10.1107/S0108270101009544
_journal_volume 57
_journal_year 2001
_chemical_formula_moiety 'C16 H19 Br O3'
_chemical_formula_sum 'C16 H19 Br O3'
_chemical_formula_weight 339.22
_chemical_name_common 'cis-4-oxa-1-decalinol p-bromobenzoate'
_chemical_name_systematic 'cis-4-oxa-1-decalinyl p-bromobenzoate'
_space_group_IT_number 14
_symmetry_cell_setting monoclinic
_symmetry_space_group_name_Hall '-P 2yn'
_symmetry_space_group_name_H-M 'P 1 21/n 1'
_audit_creation_method SHELXL97
_cell_angle_alpha 90
_cell_angle_beta 95.98(2)
_cell_angle_gamma 90
_cell_formula_units_Z 4
_cell_length_a 10.906(2)
_cell_length_b 8.052(4)
_cell_length_c 17.195(3)
_cell_measurement_reflns_used 12
_cell_measurement_temperature 170(2)
_cell_measurement_theta_max 20
_cell_measurement_theta_min 10
_cell_volume 1501.8(8)
_computing_cell_refinement 'MSC/AFC Diffractometer Control Software'
_computing_data_collection
;MSC/AFC Diffractometer Control Software (Molecular Structure Corporation,
 1988)
;
_computing_data_reduction 'TEXSAN (Molecular Structure Corporation, 1994)'
_computing_molecular_graphics 'ORTEPII (Johnson, 1976)'
_computing_publication_material SHELXL97
_computing_structure_refinement 'SHELXL97 (Sheldrick, 1997)'
_computing_structure_solution 'SAPI91 (Fan, 1991)'
_diffrn_ambient_temperature 170(2)
_diffrn_measured_fraction_theta_full .997
_diffrn_measured_fraction_theta_max .997
_diffrn_measurement_device_type 'Rigaku AFC-6S'
_diffrn_measurement_method ' \w/2\q '
_diffrn_radiation_monochromator graphite
_diffrn_radiation_source 'fine-focus sealed tube'
_diffrn_radiation_type MoK\a
_diffrn_radiation_wavelength .71069
_diffrn_reflns_av_R_equivalents .08
_diffrn_reflns_av_sigmaI/netI .39
_diffrn_reflns_limit_h_max 12
_diffrn_reflns_limit_h_min 0
_diffrn_reflns_limit_k_max 9
_diffrn_reflns_limit_k_min 0
_diffrn_reflns_limit_l_max 20
_diffrn_reflns_limit_l_min -20
_diffrn_reflns_number 2646
_diffrn_reflns_theta_full 25.05
_diffrn_reflns_theta_max 25.0
_diffrn_reflns_theta_min 2.5
_diffrn_standards_decay_% '< 1.1'
_diffrn_standards_interval_count 200
_diffrn_standards_number 3
_exptl_absorpt_coefficient_mu 2.74
_exptl_absorpt_correction_T_max .41
_exptl_absorpt_correction_T_min .28
_exptl_absorpt_correction_type empirical
_exptl_absorpt_process_details '\y-scan (3 reflections) (North et al., 1968)'
_exptl_crystal_colour colourless
_exptl_crystal_density_diffrn 1.500
_exptl_crystal_density_meas ?
_exptl_crystal_density_method 'not measured'
_exptl_crystal_description prismatic
_exptl_crystal_F_000 696
_exptl_crystal_size_max .48
_exptl_crystal_size_mid .42
_exptl_crystal_size_min .33
_refine_diff_density_max .53
_refine_diff_density_min -.77
_refine_ls_extinction_coef .00061(16)
_refine_ls_extinction_method 'SHELXL97 (Sheldrick, 1997)'
_refine_ls_goodness_of_fit_ref .94
_refine_ls_hydrogen_treatment constr
_refine_ls_matrix_type full
_refine_ls_number_parameters 182
_refine_ls_number_reflns 2646
_refine_ls_number_restraints 0
_refine_ls_restrained_S_all .94
_refine_ls_R_factor_all .322
_refine_ls_R_factor_gt .042
_refine_ls_shift/su_max <0.001
_refine_ls_shift/su_mean .00
_refine_ls_structure_factor_coef Fsqd
_refine_ls_weighting_details 'calc w = 1/[\s^2^(Fo^2^)]'
_refine_ls_weighting_scheme calc
_refine_ls_wR_factor_ref .109
_reflns_number_gt 693
_reflns_number_total 2646
_reflns_threshold_expression I>2\s(I)
_cod_data_source_file da1192.cif
_cod_data_source_block XVI
_cod_depositor_comments
;
The following automatic conversions were performed:

'_exptl_crystal_density_meas' value 'not measured' was changed to '?'
- the value is perceived as not measured.

Automatic conversion script
Id: cif_fix_values 3008 2015-01-20 13:52:24Z robertas 
;
_cod_original_sg_symbol_H-M 'P 21/n'
_cod_database_code 2012188

loop_
_symmetry_equiv_pos_as_xyz
'x, y, z'
'-x+1/2, y+1/2, -z+1/2'
'-x, -y, -z'
'x-1/2, -y-1/2, z-1/2'

loop_
_atom_site_label
_atom_site_fract_x
_atom_site_fract_y
_atom_site_fract_z
_atom_site_U_iso_or_equiv
_atom_site_adp_type
_atom_site_calc_flag
_atom_site_refinement_flags
_atom_site_occupancy
_atom_site_disorder_assembly
_atom_site_disorder_group
_atom_site_type_symbol
Br1 1.25240(10) .68612(17) .45505(6) .0543(4) Uani d . 1 . . Br
O1 .4194(6) .8678(8) .7348(4) .034(2) Uani d . 1 . . O
O2 .7075(4) .8592(7) .5949(3) .0336(19) Uani d . 1 . . O
O3 .6305(5) .8035(11) .4705(3) .052(2) Uani d . 1 . . O
C1 .4739(8) 1.0231(12) .7195(5) .035(3) Uani d . 1 . . C
H1A .4839 1.0896 .7682 .042 Uiso calc R 1 . . H
H1B .4186 1.0849 .6804 .042 Uiso calc R 1 . . H
C2 .5994(8) 1.0001(12) .6891(5) .032(3) Uani d . 1 . . C
H2A .6325 1.1091 .6748 .038 Uiso calc R 1 . . H
H2B .6581 .9497 .7302 .038 Uiso calc R 1 . . H
C3 .5842(7) .8877(12) .6178(5) .027(3) Uani d . 1 . . C
H3 .5340 .9471 .5744 .032 Uiso calc R 1 . . H
C4 .5209(7) .7262(10) .6336(5) .019(2) Uani d . 1 . . C
H4 .5020 .6674 .5826 .022 Uiso calc R 1 . . H
C5 .6007(8) .6103(12) .6887(6) .037(3) Uani d . 1 . . C
H5A .6764 .5807 .6648 .044 Uiso calc R 1 . . H
H5B .6255 .6685 .7386 .044 Uiso calc R 1 . . H
C6 .5303(9) .4530(12) .7048(5) .042(3) Uani d . 1 . . C
H6A .5826 .3817 .7416 .051 Uiso calc R 1 . . H
H6B .5114 .3906 .6554 .051 Uiso calc R 1 . . H
C7 .4101(9) .4927(12) .7396(6) .042(3) Uani d . 1 . . C
H7A .4290 .5456 .7915 .050 Uiso calc R 1 . . H
H7B .3644 .3886 .7469 .050 Uiso calc R 1 . . H
C8 .3300(8) .6100(12) .6852(5) .035(3) Uani d . 1 . . C
H8A .3022 .5503 .6362 .042 Uiso calc R 1 . . H
H8B .2558 .6409 .7106 .042 Uiso calc R 1 . . H
C9 .3976(7) .7690(11) .6650(6) .035(3) Uani d . 1 . . C
H9 .3447 .8329 .6244 .042 Uiso calc R 1 . . H
C10 .7178(8) .8213(15) .5210(5) .036(3) Uani d . 1 . . C
C11 .8490(7) .7872(13) .5057(5) .026(3) Uani d . 1 . . C
C12 .9439(7) .8096(13) .5648(5) .036(3) Uani d . 1 . . C
H12 .9267 .8426 .6155 .043 Uiso calc R 1 . . H
C13 1.0652(8) .7831(12) .5487(5) .043(3) Uani d . 1 . . C
H13 1.1317 .8065 .5874 .052 Uiso calc R 1 . . H
C14 1.0881(8) .7237(13) .4774(5) .034(3) Uani d . 1 . . C
C15 .9931(8) .7037(13) .4177(5) .038(3) Uani d . 1 . . C
H15 1.0100 .6692 .3671 .045 Uiso calc R 1 . . H
C16 .8733(8) .7350(11) .4335(5) .041(3) Uani d . 1 . . C
H16 .8074 .7200 .3935 .050 Uiso calc R 1 . . H

loop_
_atom_site_aniso_label
_atom_site_aniso_U_11
_atom_site_aniso_U_22
_atom_site_aniso_U_33
_atom_site_aniso_U_12
_atom_site_aniso_U_13
_atom_site_aniso_U_23
Br1 .0407(6) .0746(9) .0506(7) .0074(10) .0188(5) -.0010(11)
O1 .036(4) .030(6) .035(5) .003(4) .004(4) -.006(4)
O2 .016(3) .046(6) .040(4) .003(3) .006(3) .000(4)
O3 .033(4) .080(6) .039(4) -.004(5) -.009(3) -.004(6)
C1 .033(6) .034(8) .037(7) .003(6) .003(5) .001(6)
C2 .035(7) .029(7) .031(7) -.005(6) .002(6) .004(6)
C3 .016(5) .031(7) .034(6) .009(5) .003(5) .005(6)
C4 .020(5) .013(7) .022(5) -.002(5) -.001(4) -.012(5)
C5 .020(6) .032(8) .057(8) .004(6) .001(6) .021(7)
C6 .055(7) .031(8) .042(7) .014(7) .008(6) .009(6)
C7 .048(8) .035(8) .045(8) -.008(7) .016(6) -.005(7)
C8 .031(6) .032(7) .041(7) -.003(6) .000(5) -.005(6)
C9 .019(5) .030(8) .056(7) .002(5) -.001(5) .006(6)
C10 .043(7) .037(7) .032(6) -.015(7) .019(5) -.013(7)
C11 .029(5) .028(7) .021(5) .004(6) .004(4) .011(6)
C12 .027(5) .054(7) .028(5) .012(7) .006(4) .006(7)
C13 .036(6) .058(9) .034(6) -.002(6) .000(5) .008(7)
C14 .035(6) .043(9) .028(6) .006(6) .014(5) .005(6)
C15 .039(6) .048(8) .027(6) .009(7) .010(5) .006(7)
C16 .037(6) .049(10) .038(6) -.008(6) .001(5) -.025(6)

loop_
_atom_type_symbol
_atom_type_description
_atom_type_scat_dispersion_real
_atom_type_scat_dispersion_imag
_atom_type_scat_source
C C .0033 .0016 'International Tables Vol C Tables 4.2.6.8 and 6.1.1.4'
H H .0000 .0000 'International Tables Vol C Tables 4.2.6.8 and 6.1.1.4'
O O .0106 .0060 'International Tables Vol C Tables 4.2.6.8 and 6.1.1.4'
Br Br -.2901 2.4595 'International Tables Vol C Tables 4.2.6.8 and 6.1.1.4'

loop_
_geom_angle_atom_site_label_1
_geom_angle_atom_site_label_2
_geom_angle_atom_site_label_3
_geom_angle
_geom_angle_publ_flag
C1 O1 C9 111.6(7) y
C10 O2 C3 117.9(7) y
O1 C1 C2 111.3(8) n
O1 C1 H1A 109.4 n
C2 C1 H1A 109.4 n
O1 C1 H1B 109.4 n
C2 C1 H1B 109.4 n
H1A C1 H1B 108.0 n
C3 C2 C1 108.8(7) n
C3 C2 H2A 109.9 n
C1 C2 H2A 109.9 n
C3 C2 H2B 109.9 n
C1 C2 H2B 109.9 n
H2A C2 H2B 108.3 n
O2 C3 C4 111.4(7) n
O2 C3 C2 106.5(7) n
C4 C3 C2 112.4(7) n
O2 C3 H3 108.8 n
C4 C3 H3 108.8 n
C2 C3 H3 108.8 n
C3 C4 C5 113.2(7) n
C3 C4 C9 107.7(7) n
C5 C4 C9 112.3(7) n
C3 C4 H4 107.8 n
C5 C4 H4 107.8 n
C9 C4 H4 107.8 n
C6 C5 C4 110.7(8) n
C6 C5 H5A 109.5 n
C4 C5 H5A 109.5 n
C6 C5 H5B 109.5 n
C4 C5 H5B 109.5 n
H5A C5 H5B 108.1 n
C5 C6 C7 111.5(8) n
C5 C6 H6A 109.3 n
C7 C6 H6A 109.3 n
C5 C6 H6B 109.3 n
C7 C6 H6B 109.3 n
H6A C6 H6B 108.0 n
C6 C7 C8 110.2(8) n
C6 C7 H7A 109.6 n
C8 C7 H7A 109.6 n
C6 C7 H7B 109.6 n
C8 C7 H7B 109.6 n
H7A C7 H7B 108.1 n
C9 C8 C7 113.3(8) n
C9 C8 H8A 108.9 n
C7 C8 H8A 108.9 n
C9 C8 H8B 108.9 n
C7 C8 H8B 108.9 n
H8A C8 H8B 107.7 n
O1 C9 C8 108.3(7) n
O1 C9 C4 109.9(7) n
C8 C9 C4 110.5(7) n
O1 C9 H9 109.4 n
C8 C9 H9 109.4 n
C4 C9 H9 109.4 n
O3 C10 O2 124.6(8) n
O3 C10 C11 122.4(8) n
O2 C10 C11 112.8(8) n
C16 C11 C12 120.5(8) n
C16 C11 C10 119.6(8) n
C12 C11 C10 119.9(8) n
C11 C12 C13 119.1(8) n
C11 C12 H12 120.4 n
C13 C12 H12 120.4 n
C14 C13 C12 119.8(8) n
C14 C13 H13 120.1 n
C12 C13 H13 120.1 n
C13 C14 C15 120.8(8) n
C13 C14 Br1 120.2(7) n
C15 C14 Br1 118.7(6) n
C16 C15 C14 118.7(8) n
C16 C15 H15 120.6 n
C14 C15 H15 120.6 n
C11 C16 C15 120.8(9) n
C11 C16 H16 119.6 n
C15 C16 H16 119.6 n

loop_
_geom_bond_atom_site_label_1
_geom_bond_atom_site_label_2
_geom_bond_site_symmetry_2
_geom_bond_distance
_geom_bond_publ_flag
Br1 C14 . 1.895(8) y
O1 C1 . 1.421(9) y
O1 C9 . 1.439(10) y
O2 C10 . 1.324(9) y
O2 C3 . 1.458(7) y
O3 C10 . 1.228(9) y
C1 C2 . 1.527(10) n
C1 H1A . .9900 n
C1 H1B . .9900 n
C2 C3 . 1.519(11) n
C2 H2A . .9900 n
C2 H2B . .9900 n
C3 C4 . 1.510(10) n
C3 H3 . 1.0000 n
C4 C5 . 1.534(10) n
C4 C9 . 1.539(9) n
C4 H4 . 1.0000 n
C5 C6 . 1.521(11) n
C5 H5A . .9900 n
C5 H5B . .9900 n
C6 C7 . 1.531(11) n
C6 H6A . .9900 n
C6 H6B . .9900 n
C7 C8 . 1.537(12) n
C7 H7A . .9900 n
C7 H7B . .9900 n
C8 C9 . 1.535(10) n
C8 H8A . .9900 n
C8 H8B . .9900 n
C9 H9 . 1.0000 n
C10 C11 . 1.507(10) n
C11 C16 . 1.363(10) n
C11 C12 . 1.385(10) n
C12 C13 . 1.396(9) n
C12 H12 . .9500 n
C13 C14 . 1.364(10) n
C13 H13 . .9500 n
C14 C15 . 1.389(10) n
C15 C16 . 1.385(9) n
C15 H15 . .9500 n
C16 H16 . .9500 n

loop_
_geom_torsion_atom_site_label_1
_geom_torsion_atom_site_label_2
_geom_torsion_atom_site_label_3
_geom_torsion_atom_site_label_4
_geom_torsion
_geom_torsion_publ_flag
C9 O1 C1 C2 -61.7(10) n
O1 C1 C2 C3 55.0(10) n
C10 O2 C3 C4 82.3(10) n
C10 O2 C3 C2 -154.8(9) n
C1 C2 C3 O2 -175.6(7) n
C1 C2 C3 C4 -53.3(10) n
O2 C3 C4 C5 49.7(10) n
C2 C3 C4 C5 -69.8(9) n
O2 C3 C4 C9 174.5(7) n
C2 C3 C4 C9 55.0(10) n
C3 C4 C5 C6 177.9(7) n
C9 C4 C5 C6 55.7(10) n
C4 C5 C6 C7 -57.4(11) n
C5 C6 C7 C8 56.4(11) n
C6 C7 C8 C9 -54.4(11) n
C1 O1 C9 C8 -175.7(7) n
C1 O1 C9 C4 63.5(9) n
C7 C8 C9 O1 -68.0(9) n
C7 C8 C9 C4 52.4(11) n
C3 C4 C9 O1 -58.6(9) n
C5 C4 C9 O1 66.8(9) n
C3 C4 C9 C8 -178.0(8) n
C5 C4 C9 C8 -52.7(11) n
C3 O2 C10 O3 -2.2(17) n
C3 O2 C10 C11 -177.3(8) n
O3 C10 C11 C16 .2(17) n
O2 C10 C11 C16 175.4(9) n
O3 C10 C11 C12 179.9(12) n
O2 C10 C11 C12 -4.9(15) n
C16 C11 C12 C13 2.0(16) n
C10 C11 C12 C13 -177.7(10) n
C11 C12 C13 C14 -5.0(16) n
C12 C13 C14 C15 6.1(16) n
C12 C13 C14 Br1 -179.6(8) n
C13 C14 C15 C16 -4.1(16) n
Br1 C14 C15 C16 -178.5(7) n
C12 C11 C16 C15 -.1(16) n
C10 C11 C16 C15 179.6(10) n
C14 C15 C16 C11 1.1(16) n
